data_4323140
loop_
_publ_author_name
'F. Albert Cotton'
'Evgeny V. Dikarev'
'Santiago Herrero'

_publ_section_title
;
 Mixed Chloride/Amine Complexes of Dimolybdenum(II). 1. Preparation,
 Characterization, and Crystal Structure of Mo2Cl4(NHEt2)4: A
 Quadruply-Bonded Dimolybdenum Compound with Diethylamine Ligands
;
_journal_name_full 'Inorganic Chemistry'
_journal_page_first 5862
_journal_page_last 5868
_journal_paper_doi 10.1021/ic980702d
_journal_volume 37
_journal_year 1998
_chemical_compound_source synthesized
_chemical_formula_analytical 'not measured'
_chemical_formula_moiety
;
 [N H2 (C2 H5)2]2 [Mo Cl5 (N H (C2 H5)2)]
;
_chemical_formula_structural '[NH2Et2]2[MoCl5(NHEt2)]'
_chemical_formula_sum 'C12 H35 Cl5 Mo N3'
_chemical_formula_weight 494.62
_chemical_melting_point ?
_chemical_name_systematic
; 
 Bis(diethylammonium) pentachloro-diethylamine-molybdenum(III)
;
_space_group_IT_number 14
_symmetry_cell_setting monoclinic
_symmetry_space_group_name_Hall '-P 2ybc'
_symmetry_space_group_name_H-M 'P 1 21/c 1'
_atom_sites_solution_hydrogens geom
_atom_sites_solution_primary direct
_atom_sites_solution_secondary difmap
_audit_creation_method SHELXL
_cell_angle_alpha 90.00
_cell_angle_beta 95.87(2)
_cell_angle_gamma 90.00
_cell_formula_units_Z 8
_cell_length_a 11.710(2)
_cell_length_b 12.363(2)
_cell_length_c 30.272(7)
_cell_measurement_reflns_used 25
_cell_measurement_temperature 173(2)
_cell_measurement_theta_max 14.48
_cell_measurement_theta_min 10.92
_cell_volume 4359.5(14)
_computing_cell_refinement 'CAD4 EXPRESS'
_computing_data_collection 'CAD4 V.5 (Enraf-Nonius, 1989)'
_computing_data_reduction 'XCAD4 (Harms, 1993)'
_computing_molecular_graphics 'SHELXTL V.5 (Siemens, 1994)'
_computing_publication_material CIFTAB
_computing_structure_refinement 'SHELXL-93 (Sheldrick, 1993)'
_computing_structure_solution 'SHELXTL V.5 (Siemens, 1994)'
_diffrn_ambient_temperature 173(2)
_diffrn_measurement_device 'Enraf-Nonius CAD4'
_diffrn_measurement_method \w--\q
_diffrn_radiation_monochromator graphite
_diffrn_radiation_source 'normal-focus sealed tube'
_diffrn_radiation_type MoK\a
_diffrn_radiation_wavelength 0.71073
_diffrn_reflns_av_R_equivalents 0.0384
_diffrn_reflns_av_sigmaI/netI 0.0632
_diffrn_reflns_limit_h_max 11
_diffrn_reflns_limit_h_min 0
_diffrn_reflns_limit_k_max 13
_diffrn_reflns_limit_k_min 0
_diffrn_reflns_limit_l_max 33
_diffrn_reflns_limit_l_min -33
_diffrn_reflns_number 6212
_diffrn_reflns_theta_max 22.97
_diffrn_reflns_theta_min 2.10
_diffrn_standards_decay_% 0
_diffrn_standards_interval_count 300
_diffrn_standards_interval_time 120
_diffrn_standards_number 3
_exptl_absorpt_coefficient_mu 1.213
_exptl_absorpt_correction_type none
_exptl_crystal_colour red
_exptl_crystal_density_diffrn 1.507
_exptl_crystal_density_meas ?
_exptl_crystal_density_method none
_exptl_crystal_description block-shaped
_exptl_crystal_F_000 2040
_exptl_crystal_size_max 0.18
_exptl_crystal_size_mid 0.15
_exptl_crystal_size_min 0.13
_refine_diff_density_max 0.758
_refine_diff_density_min -1.306
_refine_diff_density_rms 0.108
_refine_ls_extinction_coef noref
_refine_ls_extinction_method none
_refine_ls_goodness_of_fit_all 1.246
_refine_ls_goodness_of_fit_obs 1.365
_refine_ls_hydrogen_treatment noref
_refine_ls_matrix_type full
_refine_ls_number_parameters 400
_refine_ls_number_reflns 5869
_refine_ls_number_restraints 13
_refine_ls_restrained_S_all 1.245
_refine_ls_restrained_S_obs 1.364
_refine_ls_R_factor_all 0.0993
_refine_ls_R_factor_obs 0.0600
_refine_ls_shift/esd_max 0.001
_refine_ls_shift/esd_mean 0.000
_refine_ls_structure_factor_coef Fsqd
_refine_ls_weighting_details 'w=1/[\s^2^(Fo^2^)+(0.0221P)^2^+33.0239P] where P=(Fo^2^+2Fc^2^)/3'
_refine_ls_weighting_scheme calc
_refine_ls_wR_factor_all 0.1486
_refine_ls_wR_factor_obs 0.1374
_reflns_number_observed 4282
_reflns_number_total 5869
_reflns_observed_criterion >2sigma(I)
_cod_data_source_file ic980702d_5.cif
_cod_data_source_block '[NH2Et2]2[MoCl5(NHEt2)]'
_cod_depositor_comments
;
The following automatic conversions were performed:

'_chemical_melting_point' value 'not measured' was changed to '?' -
the value is undefined or not given.

Automatic conversion script
Id: cif_fix_values 1673 2011-04-08 12:14:43Z adriana 

The following automatic conversions were performed:

'_exptl_crystal_density_meas' value 'not measured' was changed to '?'
- the value is perceived as not measured.

Automatic conversion script
Id: cif_fix_values 3008 2015-01-20 13:52:24Z robertas 

The following automatic conversions were performed:

'_refine_ls_weighting_scheme' value 'calc
w=1/[\s^2^(Fo^2^)+(0.0221P)^2^+33.0239P] where P=(Fo^2^+2Fc^2^)/3'
was changed to 'calc'. New tag '_refine_ls_weighting_details' was
created. The value of the new tag was set to
'w=1/[\s^2^(Fo^2^)+(0.0221P)^2^+33.0239P] where P=(Fo^2^+2Fc^2^)/3'.

Automatic conversion script
Id: cif_fix_values 3143 2015-03-26 13:38:13Z robertas 
;
_cod_original_cell_volume 4360(1)
_cod_database_code 4323140

loop_
_symmetry_equiv_pos_as_xyz
'x, y, z'
'-x, y+1/2, -z+1/2'
'-x, -y, -z'
'x, -y-1/2, z-1/2'

loop_
_atom_site_aniso_label
_atom_site_aniso_U_11
_atom_site_aniso_U_22
_atom_site_aniso_U_33
_atom_site_aniso_U_23
_atom_site_aniso_U_13
_atom_site_aniso_U_12
Mo1 0.0241(5) 0.0267(5) 0.0274(5) -0.0032(4) 0.0052(3) 0.0028(4)
Cl1 0.0261(13) 0.0312(13) 0.0319(13) -0.0059(10) 0.0041(10) 0.0021(10)
Cl2 0.0291(14) 0.0355(14) 0.0383(14) 0.0017(11) 0.0023(10) 0.0065(10)
Cl3 0.0301(14) 0.0338(14) 0.0351(14) -0.0044(10) 0.0063(10) 0.0079(10)
Cl4 0.0328(15) 0.0356(14) 0.0428(15) 0.0044(11) 0.0052(11) -0.0049(11)
Cl5 0.045(2) 0.070(2) 0.039(2) -0.0244(14) 0.0040(12) -0.0016(14)
N1 0.046(7) 0.036(5) 0.049(6) 0.008(4) 0.016(4) 0.005(4)
C1 0.041(7) 0.044(7) 0.050(7) 0.002(5) -0.002(5) 0.004(5)
C2 0.077(10) 0.050(8) 0.076(9) 0.013(7) -0.022(7) -0.009(7)
Mo2 0.0232(5) 0.0341(5) 0.0353(5) -0.0087(4) 0.0034(4) 0.0013(4)
Cl6 0.0267(14) 0.0390(15) 0.0410(15) -0.0087(11) 0.0044(11) 0.0051(10)
Cl7 0.033(2) 0.054(2) 0.041(2) -0.0044(12) 0.0028(11) 0.0130(12)
Cl8 0.0290(14) 0.0317(14) 0.0352(14) -0.0070(10) 0.0044(10) 0.0013(10)
Cl9 0.039(2) 0.067(2) 0.053(2) -0.0321(15) -0.0077(13) 0.0121(13)
Cl10 0.0312(15) 0.0347(15) 0.062(2) 0.0010(12) 0.0067(12) -0.0026(11)
N2 0.044(7) 0.067(7) 0.049(6) -0.001(5) 0.024(5) 0.003(5)
C5 0.059(8) 0.037(7) 0.056(7) 0.002(5) 0.005(6) -0.019(6)
C6 0.073(10) 0.076(10) 0.065(9) 0.018(7) -0.003(7) -0.014(7)
N3 0.031(5) 0.030(5) 0.033(5) 0.002(4) 0.009(4) 0.004(4)
C9 0.030(6) 0.052(7) 0.035(6) -0.008(5) 0.009(5) -0.005(5)
C10 0.038(6) 0.039(6) 0.047(7) 0.007(5) 0.012(5) 0.005(5)
C11 0.043(7) 0.037(6) 0.039(6) 0.000(5) 0.003(5) -0.006(5)
C12 0.026(6) 0.043(7) 0.072(8) 0.007(6) 0.007(5) -0.003(5)
N4 0.018(5) 0.065(7) 0.039(5) 0.004(5) 0.007(4) 0.006(4)
C13 0.032(6) 0.029(6) 0.051(7) -0.011(5) 0.004(5) 0.003(4)
C14 0.034(7) 0.044(7) 0.057(7) 0.000(5) 0.006(5) 0.002(5)
C15 0.035(6) 0.035(6) 0.041(6) -0.008(5) 0.006(5) -0.004(5)
C16 0.027(6) 0.050(7) 0.053(7) -0.003(5) 0.000(5) -0.002(5)
N6 0.036(6) 0.046(6) 0.046(6) -0.012(5) -0.003(4) 0.009(4)
C21 0.046(7) 0.056(8) 0.056(8) -0.002(6) 0.008(6) 0.011(6)
C22 0.078(9) 0.055(8) 0.049(7) -0.005(6) -0.002(6) 0.029(7)
C23 0.062(9) 0.047(7) 0.051(8) -0.006(6) 0.001(6) 0.016(6)
C24 0.079(10) 0.076(9) 0.055(8) -0.027(7) 0.009(7) 0.005(7)

loop_
_atom_site_label
_atom_site_type_symbol
_atom_site_fract_x
_atom_site_fract_y
_atom_site_fract_z
_atom_site_U_iso_or_equiv
_atom_site_thermal_displace_type
_atom_site_occupancy
_atom_site_calc_flag
_atom_site_refinement_flags
_atom_site_disorder_group
Mo1 Mo 0.24568(7) 0.53600(6) 0.37015(3) 0.0259(2) Uani 1 d . .
Cl1 Cl 0.1916(2) 0.4292(2) 0.30333(7) 0.0297(5) Uani 1 d . .
Cl2 Cl 0.4306(2) 0.4444(2) 0.38712(8) 0.0344(6) Uani 1 d . .
Cl3 Cl 0.0601(2) 0.6281(2) 0.35553(8) 0.0328(6) Uani 1 d . .
Cl4 Cl 0.3385(2) 0.6704(2) 0.32688(8) 0.0369(6) Uani 1 d . .
Cl5 Cl 0.2818(2) 0.6376(2) 0.43871(9) 0.0511(7) Uani 1 d . .
N1 N 0.1759(8) 0.4062(7) 0.4122(3) 0.043(2) Uani 1 d D 1
H1 H 0.2218(97) 0.4211(92) 0.4321(36) 0.051 Uiso 1 d . 1
C3 C 0.0478(18) 0.4054(18) 0.4180(7) 0.050(6) Uiso 0.50 d PD 1
H3A H 0.0030(18) 0.4245(18) 0.3895(7) 0.060 Uiso 0.50 calc PR 1
H3B H 0.0243(18) 0.3322(18) 0.4267(7) 0.060 Uiso 0.50 calc PR 1
C4 C 0.0248(22) 0.4823(21) 0.4517(8) 0.073(8) Uiso 0.50 d PD 1
H4A H -0.0573(22) 0.4818(21) 0.4554(8) 0.110 Uiso 0.50 calc PR 1
H4B H 0.0475(22) 0.5547(21) 0.4428(8) 0.110 Uiso 0.50 calc PR 1
H4C H 0.0688(22) 0.4626(21) 0.4798(8) 0.110 Uiso 0.50 calc PR 1
C1 C 0.1924(9) 0.2938(8) 0.3999(4) 0.045(3) Uani 1 d . 1
H1A H 0.2643(9) 0.2885(8) 0.3854(4) 0.054 Uiso 1 calc R 1
H1B H 0.1283(9) 0.2723(8) 0.3778(4) 0.054 Uiso 1 calc R 1
C2 C 0.1988(12) 0.2154(10) 0.4378(4) 0.070(4) Uani 1 d . 1
H2A H 0.2099(12) 0.1421(10) 0.4266(4) 0.105 Uiso 1 calc R 1
H2B H 0.1272(12) 0.2183(10) 0.4519(4) 0.105 Uiso 1 calc R 1
H2C H 0.2634(12) 0.2345(10) 0.4595(4) 0.105 Uiso 1 calc R 1
N1X N 0.1759(8) 0.4062(7) 0.4122(3) 0.990 Uiso 0.00 d PD 2
C3X C 0.0887(16) 0.4377(18) 0.4422(6) 0.045(5) Uiso 0.500(4) d PD 2
H3X1 H 0.0994(16) 0.3964(18) 0.4704(6) 0.053 Uiso 0.50 calc PR 2
H3X2 H 0.0936(16) 0.5159(18) 0.4491(6) 0.053 Uiso 0.50 calc PR 2
C4X C -0.0231(20) 0.4107(22) 0.4169(8) 0.070(8) Uiso 0.50 d PD 2
H4X1 H -0.0857(20) 0.4293(22) 0.4346(8) 0.106 Uiso 0.50 calc PR 2
H4X2 H -0.0257(20) 0.3332(22) 0.4102(8) 0.106 Uiso 0.50 calc PR 2
H4X3 H -0.0315(20) 0.4520(22) 0.3891(8) 0.106 Uiso 0.50 calc PR 2
Mo2 Mo 0.25410(7) 0.50623(7) 0.12540(3) 0.0308(2) Uani 1 d . .
Cl6 Cl 0.4355(2) 0.4059(2) 0.14045(8) 0.0355(6) Uani 1 d . .
Cl7 Cl 0.0750(2) 0.6053(2) 0.10981(8) 0.0426(7) Uani 1 d . .
Cl8 Cl 0.3071(2) 0.6054(2) 0.19457(8) 0.0319(6) Uani 1 d . .
Cl9 Cl 0.2149(2) 0.4185(2) 0.05382(9) 0.0541(8) Uani 1 d . .
Cl10 Cl 0.1572(2) 0.3664(2) 0.16483(9) 0.0424(6) Uani 1 d . .
N2 N 0.3333(8) 0.6367(8) 0.0873(3) 0.052(3) Uani 1 d D 3
H2 H 0.2791(100) 0.6403(98) 0.0671(39) 0.062 Uiso 1 d . 3
C7 C 0.4641(15) 0.6337(16) 0.0824(6) 0.055(5) Uiso 0.65 d PD 3
H7A H 0.4928(15) 0.7079(16) 0.0783(6) 0.067 Uiso 0.65 calc PR 3
H7B H 0.5061(15) 0.6030(16) 0.1096(6) 0.067 Uiso 0.65 calc PR 3
C8 C 0.4840(18) 0.5659(17) 0.0434(7) 0.073(6) Uiso 0.65 d PD 3
H8A H 0.5663(18) 0.5636(17) 0.0400(7) 0.109 Uiso 0.65 calc PR 3
H8B H 0.4428(18) 0.5970(17) 0.0165(7) 0.109 Uiso 0.65 calc PR 3
H8C H 0.4560(18) 0.4924(17) 0.0477(7) 0.109 Uiso 0.65 calc PR 3
C5 C 0.3126(10) 0.7510(8) 0.1006(4) 0.051(3) Uani 1 d . 3
H5A H 0.3775(10) 0.7742(8) 0.1220(4) 0.061 Uiso 1 calc R 3
H5B H 0.2423(10) 0.7529(8) 0.1162(4) 0.061 Uiso 1 calc R 3
C6 C 0.2991(12) 0.8315(11) 0.0634(4) 0.072(4) Uani 1 d . 3
H6A H 0.2860(12) 0.9035(11) 0.0754(4) 0.109 Uiso 1 calc R 3
H6B H 0.2336(12) 0.8111(11) 0.0423(4) 0.109 Uiso 1 calc R 3
H6C H 0.3691(12) 0.8325(11) 0.0482(4) 0.109 Uiso 1 calc R 3
N2X N 0.3333(8) 0.6367(8) 0.0873(3) 0.990 Uiso 0.00 d PD 4
C7X C 0.4264(27) 0.6010(32) 0.0595(12) 0.073(11) Uiso 0.350(5) d PD 4
H7X1 H 0.4274(27) 0.5211(32) 0.0580(12) 0.087 Uiso 0.35 calc PR 4
H7X2 H 0.4093(27) 0.6291(32) 0.0289(12) 0.087 Uiso 0.35 calc PR 4
C8X C 0.5399(31) 0.6399(82) 0.0779(29) 0.298(61) Uiso 0.35 d PD 4
H8X1 H 0.5981(31) 0.6153(82) 0.0591(29) 0.447 Uiso 0.35 calc PR 4
H8X2 H 0.5578(31) 0.6112(82) 0.1080(29) 0.447 Uiso 0.35 calc PR 4
H8X3 H 0.5396(31) 0.7192(82) 0.0789(29) 0.447 Uiso 0.35 calc PR 4
N3 N 0.1010(7) 0.6598(7) 0.2518(3) 0.031(2) Uani 1 d . .
H31 H 0.1780(84) 0.6302(73) 0.2471(29) 0.037 Uiso 1 d . .
H32 H 0.1015(88) 0.6412(84) 0.2749(33) 0.037 Uiso 1 d . .
C9 C 0.0932(9) 0.7798(8) 0.2498(3) 0.039(3) Uani 1 d . .
H9A H 0.1589(9) 0.8111(8) 0.2687(3) 0.046 Uiso 1 calc R .
H9B H 0.0219(9) 0.8031(8) 0.2619(3) 0.046 Uiso 1 calc R .
C10 C 0.0935(9) 0.8230(8) 0.2035(3) 0.041(3) Uani 1 d . .
H10A H 0.0883(9) 0.9021(8) 0.2041(3) 0.061 Uiso 1 calc R .
H10B H 0.0277(9) 0.7936(8) 0.1847(3) 0.061 Uiso 1 calc R .
H10C H 0.1648(9) 0.8016(8) 0.1915(3) 0.061 Uiso 1 calc R .
C11 C 0.0061(8) 0.5992(8) 0.2263(3) 0.040(3) Uani 1 d . .
H11A H 0.0196(8) 0.5207(8) 0.2307(3) 0.048 Uiso 1 calc R .
H11B H 0.0073(8) 0.6148(8) 0.1943(3) 0.048 Uiso 1 calc R .
C12 C -0.1096(8) 0.6267(9) 0.2397(4) 0.047(3) Uani 1 d . .
H12A H -0.1682(8) 0.5844(9) 0.2218(4) 0.071 Uiso 1 calc R .
H12B H -0.1245(8) 0.7040(9) 0.2347(4) 0.071 Uiso 1 calc R .
H12C H -0.1121(8) 0.6097(9) 0.2712(4) 0.071 Uiso 1 calc R .
N4 N 0.4004(7) 0.3819(8) 0.2463(3) 0.040(2) Uani 1 d . .
H41 H 0.3942(88) 0.4031(84) 0.2193(36) 0.048 Uiso 1 d . .
H42 H 0.3484(96) 0.3977(90) 0.2548(37) 0.048 Uiso 1 d . .
C13 C 0.4013(9) 0.2617(8) 0.2482(3) 0.037(3) Uani 1 d . .
H13A H 0.4672(9) 0.2343(8) 0.2334(3) 0.044 Uiso 1 calc R .
H13B H 0.3301(9) 0.2337(8) 0.2316(3) 0.044 Uiso 1 calc R .
C14 C 0.4098(9) 0.2193(9) 0.2949(3) 0.045(3) Uani 1 d . .
H14A H 0.4100(9) 0.1400(9) 0.2944(3) 0.068 Uiso 1 calc R .
H14B H 0.3439(9) 0.2448(9) 0.3095(3) 0.068 Uiso 1 calc R .
H14C H 0.4809(9) 0.2453(9) 0.3113(3) 0.068 Uiso 1 calc R .
C15 C 0.4988(8) 0.4405(8) 0.2696(3) 0.037(2) Uani 1 d . .
H15A H 0.5022(8) 0.4256(8) 0.3018(3) 0.044 Uiso 1 calc R .
H15B H 0.4875(8) 0.5193(8) 0.2651(3) 0.044 Uiso 1 calc R .
C16 C 0.6116(8) 0.4073(9) 0.2528(4) 0.044(3) Uani 1 d . .
H16A H 0.6747(8) 0.4476(9) 0.2690(4) 0.065 Uiso 1 calc R .
H16B H 0.6090(8) 0.4232(9) 0.2210(4) 0.065 Uiso 1 calc R .
H16C H 0.6238(8) 0.3296(9) 0.2577(4) 0.065 Uiso 1 calc R .
N5 N 0.0847(25) 0.8599(40) 0.4072(5) 0.034(18) Uiso 0.65 d PD 5
H51 H 0.0051(85) 0.8572(75) 0.3921(30) 0.041 Uiso 1 d . 5
H52 H 0.1083(79) 0.7920(87) 0.4071(31) 0.041 Uiso 1 d . 5
C17 C 0.1014(15) 0.8917(13) 0.4532(5) 0.051(5) Uiso 0.65 d PD 5
H17A H 0.0626(15) 0.9618(13) 0.4570(5) 0.061 Uiso 0.65 calc PR 5
H17B H 0.1844(15) 0.9016(13) 0.4622(5) 0.061 Uiso 0.65 calc PR 5
C18 C 0.0551(16) 0.8097(15) 0.4820(6) 0.059(5) Uiso 0.65 d PD 5
H18A H 0.0675(16) 0.8333(15) 0.5130(6) 0.088 Uiso 0.65 calc PR 5
H18B H 0.0943(16) 0.7406(15) 0.4786(6) 0.088 Uiso 0.65 calc PR 5
H18C H -0.0274(16) 0.8007(15) 0.4734(6) 0.088 Uiso 0.65 calc PR 5
C19 C 0.1396(14) 0.9231(15) 0.3731(6) 0.055(5) Uiso 0.65 d PD 5
H19A H 0.1147(14) 0.8928(15) 0.3434(6) 0.067 Uiso 0.65 calc PR 5
H19B H 0.1122(14) 0.9988(15) 0.3736(6) 0.067 Uiso 0.65 calc PR 5
C20 C 0.2660(16) 0.9228(17) 0.3798(7) 0.073(6) Uiso 0.65 d PD 5
H20A H 0.2964(16) 0.9656(17) 0.3564(7) 0.110 Uiso 0.65 calc PR 5
H20B H 0.2941(16) 0.8483(17) 0.3787(7) 0.110 Uiso 0.65 calc PR 5
H20C H 0.2916(16) 0.9543(17) 0.4089(7) 0.110 Uiso 0.65 calc PR 5
N5X N 0.0799(50) 0.8622(91) 0.4052(9) 0.060(50) Uiso 0.35 d PD 6
C17X C 0.0573(27) 0.8160(23) 0.4472(9) 0.052(9) Uiso 0.35 d PD 6
H17C H -0.0250(27) 0.7963(23) 0.4458(9) 0.062 Uiso 0.35 calc PR 6
H17D H 0.1026(27) 0.7488(23) 0.4522(9) 0.062 Uiso 0.35 calc PR 6
C18X C 0.0846(32) 0.8878(29) 0.4844(10) 0.067(10) Uiso 0.35 d PD 6
H18D H 0.0674(32) 0.8519(29) 0.5118(10) 0.100 Uiso 0.35 calc PR 6
H18E H 0.0387(32) 0.9539(29) 0.4800(10) 0.100 Uiso 0.35 calc PR 6
H18F H 0.1664(32) 0.9063(29) 0.4865(10) 0.100 Uiso 0.35 calc PR 6
C19X C 0.1985(24) 0.8950(27) 0.3983(9) 0.056(9) Uiso 0.35 d PD 6
H19C H 0.2478(24) 0.8298(27) 0.3997(9) 0.067 Uiso 0.35 calc PR 6
H19D H 0.2282(24) 0.9437(27) 0.4228(9) 0.067 Uiso 0.35 calc PR 6
C20X C 0.2077(26) 0.9507(24) 0.3553(9) 0.044(8) Uiso 0.35 d PD 6
H20D H 0.2880(26) 0.9700(24) 0.3529(9) 0.065 Uiso 0.35 calc PR 6
H20E H 0.1607(26) 1.0165(24) 0.3538(9) 0.065 Uiso 0.35 calc PR 6
H20F H 0.1804(26) 0.9025(24) 0.3308(9) 0.065 Uiso 0.35 calc PR 6
N6 N 0.4182(8) 0.1720(8) 0.0958(3) 0.043(2) Uani 1 d . .
H61 H 0.4631(93) 0.1173(88) 0.1047(35) 0.052 Uiso 1 d . .
H62 H 0.4425(85) 0.2326(83) 0.1201(33) 0.052 Uiso 1 d . .
C21 C 0.4318(10) 0.2089(9) 0.0495(4) 0.053(3) Uani 1 d . .
H21A H 0.3739(10) 0.2654(9) 0.0409(4) 0.063 Uiso 1 calc R .
H21B H 0.5088(10) 0.2416(9) 0.0489(4) 0.063 Uiso 1 calc R .
C22 C 0.4183(11) 0.1195(9) 0.0169(4) 0.061(3) Uani 1 d . .
H22A H 0.4279(11) 0.1475(9) -0.0127(4) 0.092 Uiso 1 calc R .
H22B H 0.3416(11) 0.0877(9) 0.0170(4) 0.092 Uiso 1 calc R .
H22C H 0.4765(11) 0.0640(9) 0.0250(4) 0.092 Uiso 1 calc R .
C23 C 0.2987(10) 0.1418(9) 0.1030(4) 0.053(3) Uani 1 d . .
H23A H 0.2503(10) 0.2077(9) 0.1013(4) 0.064 Uiso 1 calc R .
H23B H 0.2676(10) 0.0923(9) 0.0790(4) 0.064 Uiso 1 calc R .
C24 C 0.2927(12) 0.0893(11) 0.1460(4) 0.070(4) Uani 1 d . .
H24A H 0.2128(12) 0.0706(11) 0.1494(4) 0.105 Uiso 1 calc R .
H24B H 0.3220(12) 0.1386(11) 0.1698(4) 0.105 Uiso 1 calc R .
H24C H 0.3393(12) 0.0233(11) 0.1474(4) 0.105 Uiso 1 calc R .

loop_
_atom_type_symbol
_atom_type_description
_atom_type_scat_dispersion_real
_atom_type_scat_dispersion_imag
_atom_type_scat_source
C C 0.0033 0.0016 'International Tables Vol C Tables 4.2.6.8 and 6.1.1.4'
H H 0.0000 0.0000 'International Tables Vol C Tables 4.2.6.8 and 6.1.1.4'
N N 0.0061 0.0033 'International Tables Vol C Tables 4.2.6.8 and 6.1.1.4'
Cl Cl 0.1484 0.1585 'International Tables Vol C Tables 4.2.6.8 and 6.1.1.4'
Mo Mo -1.6832 0.6857 'International Tables Vol C Tables 4.2.6.8 and 6.1.1.4'

loop_
_geom_angle_atom_site_label_1
_geom_angle_atom_site_label_2
_geom_angle_atom_site_label_3
_geom_angle
_geom_angle_site_symmetry_1
_geom_angle_site_symmetry_3
_geom_angle_publ_flag
N1 Mo1 Cl5 85.8(2) . . y
N1 Mo1 Cl4 174.8(2) . . y
Cl5 Mo1 Cl4 93.34(10) . . y
N1 Mo1 Cl1 90.3(2) . . y
Cl5 Mo1 Cl1 174.58(9) . . y
Cl4 Mo1 Cl1 90.90(9) . . y
N1 Mo1 Cl2 85.2(2) . . y
Cl5 Mo1 Cl2 89.24(9) . . y
Cl4 Mo1 Cl2 89.68(9) . . y
Cl1 Mo1 Cl2 94.15(8) . . y
N1 Mo1 Cl3 93.8(2) . . y
Cl5 Mo1 Cl3 89.30(9) . . y
Cl4 Mo1 Cl3 91.27(9) . . y
Cl1 Mo1 Cl3 87.23(8) . . y
Cl2 Mo1 Cl3 178.30(9) . . y
C1 N1 C3 100.4(11) . . n
C1 N1 Mo1 118.0(7) . . n
C3 N1 Mo1 119.1(10) . . n
C1 N1 H1 108.7(87) . . n
C3 N1 H1 121.1(90) . . n
Mo1 N1 H1 90.4(87) . . n
C4 C3 N1 109.5(16) . . n
N1 C1 C2 114.7(10) . . n
C3X N1X Mo1 118.1(10) . . n
Mo1 N1X H1 90.4(87) . . n
C4X C3X N1X 104.4(15) . . n
N2 Mo2 Cl9 85.0(3) . . y
N2 Mo2 Cl7 86.1(3) . . y
Cl9 Mo2 Cl7 88.35(9) . . y
N2 Mo2 Cl10 176.8(3) . . y
Cl9 Mo2 Cl10 93.74(11) . . y
Cl7 Mo2 Cl10 90.97(9) . . y
N2 Mo2 Cl8 89.9(3) . . y
Cl9 Mo2 Cl8 174.59(10) . . y
Cl7 Mo2 Cl8 92.97(9) . . y
Cl10 Mo2 Cl8 91.49(9) . . y
N2 Mo2 Cl6 93.6(3) . . y
Cl9 Mo2 Cl6 91.20(9) . . y
Cl7 Mo2 Cl6 179.48(9) . . y
Cl10 Mo2 Cl6 89.31(9) . . y
Cl8 Mo2 Cl6 87.46(8) . . y
C5 N2 C7 103.7(10) . . n
C5 N2 Mo2 117.1(6) . . n
C7 N2 Mo2 119.7(9) . . n
C5 N2 H2 90.8(86) . . n
C7 N2 H2 127.8(87) . . n
Mo2 N2 H2 95.2(86) . . n
C8 C7 N2 109.0(13) . . n
N2 C5 C6 115.7(10) . . n
C7X N2X Mo2 115.9(17) . . n
Mo2 N2X H2 95.2(86) . . n
C8X C7X N2X 111.7(27) . . n
C9 N3 C11 116.3(8) . . n
C9 N3 H31 114.4(53) . . n
C11 N3 H31 112.4(52) . . n
C9 N3 H32 110.2(85) . . n
C11 N3 H32 105.5(84) . . n
H31 N3 H32 95.6(94) . . n
N3 C9 C10 112.8(8) . . n
N3 C11 C12 113.3(9) . . n
C15 N4 C13 118.0(8) . . n
C15 N4 H41 107.0(72) . . n
C13 N4 H41 110.2(72) . . n
C15 N4 H42 110.2(96) . . n
C13 N4 H42 105.2(94) . . n
H41 N4 H42 105.7(100) . . n
N4 C13 C14 112.7(8) . . n
N4 C15 C16 111.7(8) . . n
C17 N5 C19 119.9(22) . . n
C17 N5 H51 118.7(55) . . n
C19 N5 H51 98.6(55) . . n
C17 N5 H52 104.5(74) . . n
C19 N5 H52 109.8(65) . . n
H51 N5 H52 104.2(77) . . n
N5 C17 C18 111.1(20) . . n
C20 C19 N5 113.7(19) . . n
C17X N5X C19X 119.5(37) . . n
H51 N5X H52 106.3(100) . . n
C18X C17X N5X 113.4(34) . . n
N5X C19X C20X 113.8(27) . . n
C23 N6 C21 113.8(8) . . n
C23 N6 H61 107.7(71) . . n
C21 N6 H61 113.8(70) . . n
C23 N6 H62 105.3(54) . . n
C21 N6 H62 112.6(53) . . n
H61 N6 H62 102.7(86) . . n
C22 C21 N6 112.5(10) . . n
C24 C23 N6 111.9(10) . . n

loop_
_geom_bond_atom_site_label_1
_geom_bond_atom_site_label_2
_geom_bond_distance
_geom_bond_site_symmetry_2
_geom_bond_publ_flag
Mo1 N1X 2.253(9) . n
Mo1 N1 2.253(9) . y
Mo1 Cl5 2.426(3) . y
Mo1 Cl4 2.439(3) . y
Mo1 Cl1 2.444(2) . y
Mo1 Cl2 2.451(2) . y
Mo1 Cl3 2.453(2) . y
N1 C1 1.457(13) . n
N1 C3 1.53(2) . n
N1 H1 0.79(10) . n
C3 C4 1.44(2) . n
C1 C2 1.498(15) . n
N1X C3X 1.49(2) . n
C3X C4X 1.49(2) . n
Mo2 N2X 2.238(10) . n
Mo2 N2 2.238(10) . y
Mo2 Cl9 2.425(3) . y
Mo2 Cl7 2.433(3) . y
Mo2 Cl10 2.444(3) . y
Mo2 Cl8 2.451(2) . y
Mo2 Cl6 2.461(2) . y
N2 C5 1.496(14) . n
N2 C7 1.55(2) . n
N2 H2 0.84(11) . n
C7 C8 1.49(2) . n
C5 C6 1.50(2) . n
N2X C7X 1.51(3) . n
C7X C8X 1.47(3) . n
N3 C9 1.486(13) . n
N3 C11 1.488(13) . n
N3 H31 1.00(10) . n
N3 H32 0.74(10) . n
C9 C10 1.500(13) . n
C11 C12 1.492(14) . n
N4 C15 1.478(13) . n
N4 C13 1.488(13) . n
N4 H41 0.85(10) . n
N4 H42 0.71(11) . n
C13 C14 1.502(14) . n
C15 C16 1.519(13) . n
N5 C17 1.44(2) . n
N5 C19 1.49(2) . n
N5 H51 1.00(11) . n
N5 H52 0.88(11) . n
C17 C18 1.48(2) . n
C19 C20 1.47(2) . n
N5X C17X 1.44(3) . n
N5X C19X 1.48(3) . n
C17X C18X 1.44(3) . n
C19X C20X 1.49(3) . n
N6 C23 1.486(14) . n
N6 C21 1.497(14) . n
N6 H61 0.88(11) . n
N6 H62 1.07(11) . n
C21 C22 1.479(15) . n
C23 C24 1.46(2) . n
